data_1566637
loop_
_publ_author_name
'Kamb, B.'
'Hamilton, W.C.'
'LaPlaca, S.J.'
'Prakash, A.'

_publ_section_title
;
 Ordered Proton Configuration in Ice II, from Single - Crystal Neutron
 Diffraction
;
_journal_name_full 'The Journal of Chemical Physics'
_journal_page_first 1934
_journal_volume 55
_journal_year 1971
_chemical_formula_sum 'D2 O'
_chemical_formula_weight 20.03
_chemical_name_common 'ice II'
_space_group_IT_number 148
_space_group_name_Hall '-P 3*'
_space_group_name_H-M_alt 'R -3 :R'
_cell_angle_alpha 113.1(2)
_cell_angle_beta 113.1(2)
_cell_angle_gamma 113.1(2)
_cell_formula_units_Z 12
_cell_length_a 7.780(10)
_cell_length_b 7.780(10)
_cell_length_c 7.780(10)
_cell_volume 304(2)
_cod_data_source_file iceII_Kamb_mod.cif
_cod_data_source_block iceII_Kamb1971
_cod_original_cell_volume 304.250478
_cod_original_sg_symbol_H-M 'R -3'
_cod_original_formula_sum 'D2.00 O'
_cod_database_code 1566637

loop_
_space_group_symop_operation_xyz
'x, y, z'
'-x, -y, -z'
'z, x, y'
'-z, -x, -y'
'y, z, x'
'-y, -z, -x'

loop_
_atom_site_label
_atom_site_occupancy
_atom_site_fract_x
_atom_site_fract_y
_atom_site_fract_z
_atom_site_adp_type
_atom_site_B_iso_or_equiv
_atom_site_type_symbol
O1 1.0 0.2716(19) 0.0259(11) 0.8529(12) Bani 4.220576 O
O2 1.0 0.4798(14) 0.7571(11) 0.3389(14) Bani 2.752755 O
D1 1.0 0.7284(13) 0.4038(14) 0.4034(14) Bani 4.292140 D
D2 1.0 0.1491(19) 0.0412(13) 0.7977(15) Bani 4.658787 D
D3 1.0 0.7420(11) 0.1978(14) 0.3708(14) Bani 4.846058 D
D4 1.0 0.4232(11) 0.1954(11) 0.9836(11) Bani 4.328701 D

loop_
_atom_site_aniso_label
_atom_site_aniso_U_11
_atom_site_aniso_U_22
_atom_site_aniso_U_33
_atom_site_aniso_U_12
_atom_site_aniso_U_13
_atom_site_aniso_U_23
O1 0.05356 0.02799 0.03449 0.01392 0.02058 0.01256
O2 0.02027 0.03041 0.03570 0.01528 0.01694 0.01210
D1 0.05809 0.06717 0.04221 0.03994 0.03011 0.04085
D2 0.05900 0.05688 0.05870 0.03828 0.03676 0.03616
D3 0.04645 0.06566 0.05673 0.03404 0.02330 0.04206
D4 0.03979 0.03949 0.04342 0.01513 0.01906 0.01876
